data_2212520
loop_
_publ_author_name
'Zhang, Hui-Rong'
'Peng, Hao'
'He, Hong-Wu'

_publ_section_title <i>N</i>-[(2,4-Dichlorophenoxy)acetyl]-<i>N</i>'-(dimethoxythiophosphinoyl)hydrazine
_journal_coeditor_code CV2185
_journal_issue 3
_journal_name_full 'Acta Crystallographica Section E'
_journal_page_first o1080
_journal_page_last o1081
_journal_paper_doi 10.1107/S1600536807002863
_journal_volume 63
_journal_year 2007
_chemical_formula_iupac 'C10 H13 Cl2 N2 O4 P S'
_chemical_formula_moiety 'C10 H13 Cl2 N2 O4 P S'
_chemical_formula_sum 'C10 H13 Cl2 N2 O4 P S'
_chemical_formula_weight 359.15
_chemical_name_systematic
;
N-[(2,4-Dichlorophenoxy)acetyl]-N'-(dimethoxythiophosphinoyl)hydrazine
;
_space_group_IT_number 14
_symmetry_cell_setting monoclinic
_symmetry_space_group_name_Hall '-P 2yn'
_symmetry_space_group_name_H-M 'P 1 21/n 1'
_atom_sites_solution_hydrogens geom
_atom_sites_solution_primary direct
_atom_sites_solution_secondary difmap
_cell_angle_alpha 90.00
_cell_angle_beta 94.148(2)
_cell_angle_gamma 90.00
_cell_formula_units_Z 4
_cell_length_a 10.8386(10)
_cell_length_b 8.4586(8)
_cell_length_c 17.2846(17)
_cell_measurement_reflns_used 3235
_cell_measurement_temperature 297(2)
_cell_measurement_theta_max 26.87
_cell_measurement_theta_min 2.30
_cell_volume 1580.5(3)
_computing_cell_refinement 'SAINT (Bruker, 2000)'
_computing_data_collection 'SMART (Bruker, 2000)'
_computing_data_reduction SAINT
_computing_molecular_graphics 'SHELXTL (Bruker, 1997 )'
_computing_publication_material SHELXTL
_computing_structure_refinement 'SHELXL97 (Sheldrick, 1997)'
_computing_structure_solution 'SHELXS97 (Sheldrick, 1997)'
_diffrn_ambient_temperature 297(2)
_diffrn_measured_fraction_theta_full 0.996
_diffrn_measured_fraction_theta_max 0.996
_diffrn_measurement_device_type 'Bruker SMART CCD area-detector'
_diffrn_measurement_method '\f and \w'
_diffrn_radiation_monochromator graphite
_diffrn_radiation_source 'fine-focus sealed tube'
_diffrn_radiation_type MoK\a
_diffrn_radiation_wavelength 0.71073
_diffrn_reflns_av_R_equivalents 0.0233
_diffrn_reflns_av_sigmaI/netI 0.0287
_diffrn_reflns_limit_h_max 13
_diffrn_reflns_limit_h_min -11
_diffrn_reflns_limit_k_max 10
_diffrn_reflns_limit_k_min -10
_diffrn_reflns_limit_l_max 19
_diffrn_reflns_limit_l_min -22
_diffrn_reflns_number 8939
_diffrn_reflns_theta_full 26.99
_diffrn_reflns_theta_max 26.99
_diffrn_reflns_theta_min 2.15
_diffrn_standards_decay_% 0
_diffrn_standards_number 0
_exptl_absorpt_coefficient_mu 0.656
_exptl_absorpt_correction_T_max 0.8801
_exptl_absorpt_correction_T_min 0.8276
_exptl_absorpt_correction_type multi-scan
_exptl_absorpt_process_details '(SADABS; Sheldrick, 1996)'
_exptl_crystal_colour colourless
_exptl_crystal_density_diffrn 1.509
_exptl_crystal_density_method 'not measured'
_exptl_crystal_description block
_exptl_crystal_F_000 736
_exptl_crystal_size_max 0.30
_exptl_crystal_size_mid 0.20
_exptl_crystal_size_min 0.20
_refine_diff_density_max 0.590
_refine_diff_density_min -0.419
_refine_ls_extinction_method none
_refine_ls_goodness_of_fit_ref 1.056
_refine_ls_hydrogen_treatment mixed
_refine_ls_matrix_type full
_refine_ls_number_parameters 189
_refine_ls_number_reflns 3431
_refine_ls_number_restraints 2
_refine_ls_restrained_S_all 1.056
_refine_ls_R_factor_all 0.0623
_refine_ls_R_factor_gt 0.0518
_refine_ls_shift/su_max 0.006
_refine_ls_shift/su_mean 0.000
_refine_ls_structure_factor_coef Fsqd
_refine_ls_weighting_details 'calc w=1/[\s^2^(Fo^2^)+(0.0658P)^2^+0.7547P] where P=(Fo^2^+2Fc^2^)/3'
_refine_ls_weighting_scheme calc
_refine_ls_wR_factor_gt 0.1290
_refine_ls_wR_factor_ref 0.1372
_reflns_number_gt 2837
_reflns_number_total 3431
_reflns_threshold_expression I>2\s(I)
_cod_data_source_file cv2185.cif
_cod_data_source_block I
_cod_depositor_comments
;
The following automatic conversions were performed:
'_symmetry_cell_setting' value 'Monoclinic' changed to 'monoclinic'
according to '/home/saulius/struct/CIF-dictionaries/cif_core.dic'
dictionary named 'cif_core.dic' version 2.4.1 from 2010-06-29.

Automatic conversion script
Id: cif_fix_enum 1527 2010-12-29 10:47:43Z saulius 

The following automatic conversions were performed:

'_symmetry_cell_setting' value 'Monoclinic' changed to 'monoclinic'
according to /home/saulius/struct/CIF-dictionaries/cif_core.dic
dictionary named 'cif_core.dic' version 2.4.1 from 2010-06-29.

Automatic conversion script
Id: cif_fix_values 1715 2011-07-08 13:25:40Z adriana 
;
_cod_original_sg_symbol_H-M 'P 21/n'
_cod_database_code 2212520
_cod_database_fobs_code 2212520

loop_
_symmetry_equiv_pos_as_xyz
'x, y, z'
'-x+1/2, y+1/2, -z+1/2'
'-x, -y, -z'
'x-1/2, -y-1/2, z-1/2'

loop_
_atom_site_type_symbol
_atom_site_label
_atom_site_fract_x
_atom_site_fract_y
_atom_site_fract_z
_atom_site_U_iso_or_equiv
_atom_site_adp_type
_atom_site_calc_flag
_atom_site_refinement_flags
_atom_site_occupancy
C C1 0.6508(2) 0.4421(3) 0.45695(15) 0.0455(6) Uani d . 1
C C2 0.7136(3) 0.3294(3) 0.50098(16) 0.0547(7) Uani d . 1
H H2 0.7792 0.3571 0.5360 0.066 Uiso calc R 1
C C3 0.6771(3) 0.1740(3) 0.49205(18) 0.0582(7) Uani d . 1
C C4 0.5813(3) 0.1317(3) 0.44012(17) 0.0606(7) Uani d . 1
H H4 0.5595 0.0259 0.4340 0.073 Uiso calc R 1
C C5 0.5172(3) 0.2458(3) 0.39708(16) 0.0564(7) Uani d . 1
H H5 0.4510 0.2177 0.3626 0.068 Uiso calc R 1
C C6 0.5519(2) 0.4022(3) 0.40532(14) 0.0448(6) Uani d . 1
C C7 0.3933(2) 0.4947(3) 0.31238(16) 0.0503(6) Uani d . 1
H H7A 0.3238 0.4566 0.3395 0.060 Uiso calc R 1
H H7B 0.4149 0.4142 0.2757 0.060 Uiso calc R 1
C C8 0.3589(2) 0.6460(3) 0.27016(15) 0.0429(5) Uani d . 1
C C9 0.4872(4) 0.7962(5) 0.0849(2) 0.0802(10) Uani d . 1
H H9A 0.4049 0.7736 0.0989 0.120 Uiso calc R 1
H H9B 0.5202 0.7051 0.0605 0.120 Uiso calc R 1
H H9C 0.4850 0.8839 0.0496 0.120 Uiso calc R 1
C C10 0.7603(3) 1.0250(5) 0.2598(3) 0.0959(13) Uani d . 1
H H10A 0.8044 0.9473 0.2322 0.144 Uiso calc R 1
H H10B 0.8035 1.0447 0.3094 0.144 Uiso calc R 1
H H10C 0.7546 1.1213 0.2304 0.144 Uiso calc R 1
Cl Cl1 0.69484(7) 0.63886(9) 0.46604(5) 0.0664(2) Uani d . 1
Cl Cl2 0.75355(11) 0.03012(11) 0.54919(7) 0.1031(4) Uani d . 1
N N1 0.42549(19) 0.7727(3) 0.29375(13) 0.0497(5) Uani d D 1
H H1 0.4843(19) 0.768(4) 0.3292(13) 0.060 Uiso d D 1
N N2 0.4137(2) 0.9155(3) 0.25408(15) 0.0532(6) Uani d D 1
H H2A 0.359(2) 0.980(3) 0.2680(18) 0.064 Uiso d D 1
O O1 0.49562(17) 0.5254(2) 0.36611(12) 0.0581(5) Uani d . 1
O O2 0.27684(17) 0.6488(2) 0.21827(11) 0.0559(5) Uani d . 1
O O3 0.56481(19) 0.8355(2) 0.15387(12) 0.0628(5) Uani d . 1
O O4 0.64022(17) 0.9687(3) 0.27083(12) 0.0631(5) Uani d . 1
P P1 0.52974(6) 0.97746(8) 0.20659(4) 0.0483(2) Uani d . 1
S S1 0.49439(8) 1.17619(9) 0.15708(5) 0.0698(3) Uani d . 1

loop_
_atom_site_aniso_label
_atom_site_aniso_U_11
_atom_site_aniso_U_22
_atom_site_aniso_U_33
_atom_site_aniso_U_12
_atom_site_aniso_U_13
_atom_site_aniso_U_23
C1 0.0469(13) 0.0425(13) 0.0465(14) -0.0029(11) 0.0007(11) -0.0031(11)
C2 0.0546(15) 0.0564(16) 0.0514(15) 0.0011(12) -0.0078(12) 0.0002(12)
C3 0.0696(18) 0.0470(15) 0.0563(16) 0.0078(13) -0.0065(13) 0.0070(12)
C4 0.081(2) 0.0407(14) 0.0589(17) -0.0028(13) -0.0060(15) 0.0005(12)
C5 0.0670(17) 0.0459(15) 0.0538(15) -0.0074(13) -0.0126(13) 0.0009(12)
C6 0.0486(13) 0.0418(13) 0.0435(13) -0.0019(10) -0.0008(10) 0.0003(10)
C7 0.0486(14) 0.0462(14) 0.0539(15) -0.0084(11) -0.0109(11) 0.0040(11)
C8 0.0364(12) 0.0423(13) 0.0497(14) -0.0024(10) 0.0023(10) 0.0000(10)
C9 0.087(2) 0.086(2) 0.066(2) -0.0031(19) -0.0083(17) -0.0183(18)
C10 0.0461(17) 0.123(3) 0.116(3) -0.0181(19) -0.0129(18) 0.013(3)
Cl1 0.0680(5) 0.0470(4) 0.0809(5) -0.0140(3) -0.0180(4) -0.0012(3)
Cl2 0.1242(9) 0.0612(5) 0.1155(8) 0.0111(5) -0.0493(7) 0.0210(5)
N1 0.0473(12) 0.0408(11) 0.0591(14) -0.0031(9) -0.0095(10) 0.0029(10)
N2 0.0442(12) 0.0379(12) 0.0769(16) 0.0036(9) -0.0001(11) 0.0054(11)
O1 0.0579(11) 0.0411(10) 0.0710(13) -0.0062(8) -0.0244(9) 0.0063(9)
O2 0.0496(10) 0.0533(11) 0.0622(12) -0.0065(8) -0.0131(9) 0.0064(9)
O3 0.0586(12) 0.0644(13) 0.0641(13) 0.0082(10) -0.0045(9) -0.0092(10)
O4 0.0471(10) 0.0717(13) 0.0677(13) -0.0074(9) -0.0144(9) 0.0036(10)
P1 0.0429(4) 0.0447(4) 0.0557(4) -0.0004(3) -0.0078(3) 0.0020(3)
S1 0.0815(6) 0.0518(4) 0.0743(5) -0.0010(4) -0.0061(4) 0.0155(4)

loop_
_atom_type_symbol
_atom_type_description
_atom_type_scat_dispersion_real
_atom_type_scat_dispersion_imag
_atom_type_scat_source
C C 0.0033 0.0016 'International Tables Vol C Tables 4.2.6.8 and 6.1.1.4'
H H 0.0000 0.0000 'International Tables Vol C Tables 4.2.6.8 and 6.1.1.4'
N N 0.0061 0.0033 'International Tables Vol C Tables 4.2.6.8 and 6.1.1.4'
O O 0.0106 0.0060 'International Tables Vol C Tables 4.2.6.8 and 6.1.1.4'
S S 0.1246 0.1234 'International Tables Vol C Tables 4.2.6.8 and 6.1.1.4'
Cl Cl 0.1484 0.1585 'International Tables Vol C Tables 4.2.6.8 and 6.1.1.4'
P P 0.1023 0.0942 'International Tables Vol C Tables 4.2.6.8 and 6.1.1.4'

loop_
_geom_angle_atom_site_label_1
_geom_angle_atom_site_label_2
_geom_angle_atom_site_label_3
_geom_angle
_geom_angle_publ_flag
C2 C1 C6 121.2(2) ?
C2 C1 Cl1 119.7(2) ?
C6 C1 Cl1 119.1(2) ?
C1 C2 C3 118.4(3) ?
C1 C2 H2 120.8 ?
C3 C2 H2 120.8 ?
C4 C3 C2 121.3(3) ?
C4 C3 Cl2 119.8(2) ?
C2 C3 Cl2 118.9(2) ?
C3 C4 C5 120.0(3) ?
C3 C4 H4 120.0 ?
C5 C4 H4 120.0 ?
C4 C5 C6 119.6(3) ?
C4 C5 H5 120.2 ?
C6 C5 H5 120.2 ?
O1 C6 C5 125.0(2) ?
O1 C6 C1 115.6(2) ?
C5 C6 C1 119.5(2) ?
O1 C7 C8 108.4(2) ?
O1 C7 H7A 110.0 ?
C8 C7 H7A 110.0 ?
O1 C7 H7B 110.0 ?
C8 C7 H7B 110.0 ?
H7A C7 H7B 108.4 ?
O2 C8 N1 123.9(2) ?
O2 C8 C7 121.0(2) ?
N1 C8 C7 115.0(2) ?
O3 C9 H9A 109.5 ?
O3 C9 H9B 109.5 ?
H9A C9 H9B 109.5 ?
O3 C9 H9C 109.5 ?
H9A C9 H9C 109.5 ?
H9B C9 H9C 109.5 ?
O4 C10 H10A 109.5 ?
O4 C10 H10B 109.5 ?
H10A C10 H10B 109.5 ?
O4 C10 H10C 109.5 ?
H10A C10 H10C 109.5 ?
H10B C10 H10C 109.5 ?
C8 N1 N2 121.1(2) ?
C8 N1 H1 123(2) ?
N2 N1 H1 115(2) ?
N1 N2 P1 118.62(17) ?
N1 N2 H2A 117(2) ?
P1 N2 H2A 121(2) ?
C6 O1 C7 119.1(2) ?
C9 O3 P1 120.2(2) ?
C10 O4 P1 123.4(2) ?
O3 P1 O4 99.75(11) yes
O3 P1 N2 105.84(12) yes
O4 P1 N2 101.76(12) yes
O3 P1 S1 117.49(9) yes
O4 P1 S1 118.33(9) yes
N2 P1 S1 111.69(9) yes

loop_
_geom_bond_atom_site_label_1
_geom_bond_atom_site_label_2
_geom_bond_distance
C1 C2 1.370(4)
C1 C6 1.386(3)
C1 Cl1 1.735(3)
C2 C3 1.378(4)
C2 H2 0.9300
C3 C4 1.370(4)
C3 Cl2 1.739(3)
C4 C5 1.375(4)
C4 H4 0.9300
C5 C6 1.380(4)
C5 H5 0.9300
C6 O1 1.363(3)
C7 O1 1.418(3)
C7 C8 1.507(3)
C7 H7A 0.9700
C7 H7B 0.9700
C8 O2 1.217(3)
C8 N1 1.339(3)
C9 O3 1.447(4)
C9 H9A 0.9600
C9 H9B 0.9600
C9 H9C 0.9600
C10 O4 1.412(4)
C10 H10A 0.9600
C10 H10B 0.9600
C10 H10C 0.9600
N1 N2 1.390(3)
N1 H1 0.853(10)
N2 P1 1.637(2)
N2 H2A 0.850(10)
O3 P1 1.571(2)
O4 P1 1.5748(19)
P1 S1 1.9123(10)

loop_
_geom_hbond_atom_site_label_D
_geom_hbond_atom_site_label_H
_geom_hbond_atom_site_label_A
_geom_hbond_site_symmetry_A
_geom_hbond_distance_DH
_geom_hbond_distance_HA
_geom_hbond_distance_DA
_geom_hbond_angle_DHA
_geom_hbond_publ_flag
N2 H2A O2 2_555 0.850(10) 2.080(12) 2.921(3) 170(3) yes

loop_
_geom_torsion_atom_site_label_1
_geom_torsion_atom_site_label_2
_geom_torsion_atom_site_label_3
_geom_torsion_atom_site_label_4
_geom_torsion
C6 C1 C2 C3 0.8(4)
Cl1 C1 C2 C3 -179.5(2)
C1 C2 C3 C4 0.6(5)
C1 C2 C3 Cl2 -178.5(2)
C2 C3 C4 C5 -1.7(5)
Cl2 C3 C4 C5 177.3(2)
C3 C4 C5 C6 1.4(5)
C4 C5 C6 O1 -179.9(3)
C4 C5 C6 C1 -0.1(4)
C2 C1 C6 O1 178.7(2)
Cl1 C1 C6 O1 -1.0(3)
C2 C1 C6 C5 -1.1(4)
Cl1 C1 C6 C5 179.2(2)
O1 C7 C8 O2 176.6(2)
O1 C7 C8 N1 -2.8(3)
O2 C8 N1 N2 -7.0(4)
C7 C8 N1 N2 172.4(2)
C8 N1 N2 P1 -111.3(2)
C5 C6 O1 C7 0.1(4)
C1 C6 O1 C7 -179.7(2)
C8 C7 O1 C6 -173.0(2)
C9 O3 P1 O4 180.0(2)
C9 O3 P1 N2 74.7(3)
C9 O3 P1 S1 -50.8(3)
C10 O4 P1 O3 77.5(3)
C10 O4 P1 N2 -173.9(3)
C10 O4 P1 S1 -51.1(3)
N1 N2 P1 O3 51.4(2)
N1 N2 P1 O4 -52.4(2)
N1 N2 P1 S1 -179.57(17)

loop_
_cod_related_entry_id
_cod_related_entry_database
_cod_related_entry_code
1 ChemSpider 30655177
